data_7204572
loop_
_publ_author_name
'Baskar Raj, S.'
'Muthiah, P. T.'
'Rychlewska, U.'
'Warzajtis, B.'

_publ_section_title
;
 Pseudo-polymorphism and crystal engineering: hydrogen-bonded
 supramolecular networks in trimethoprim m-chlorobenzoate and
 trimethoprim m-chlorobenzoate dihydrate
;
_journal_issue 9
_journal_name_full CrystEngComm
_journal_page_first 48
_journal_paper_doi 10.1039/b211312k
_journal_volume 5
_journal_year 2003
_chemical_formula_moiety 'C14 H19 N4 O3, C7 H4 Cl O2, 1.2(H2 O)'
_chemical_formula_sum 'C21 H25.4 Cl N4 O6.2'
_chemical_formula_weight 468.90
_space_group_IT_number 2
_symmetry_cell_setting triclinic
_symmetry_space_group_name_Hall '-P 1'
_symmetry_space_group_name_H-M 'P -1'
_atom_sites_solution_hydrogens geom
_atom_sites_solution_primary direct
_atom_sites_solution_secondary difmap
_audit_creation_method SHELXL-97
_cell_angle_alpha 86.93(3)
_cell_angle_beta 80.92(3)
_cell_angle_gamma 85.43(3)
_cell_formula_units_Z 2
_cell_length_a 7.2710(10)
_cell_length_b 9.144(2)
_cell_length_c 16.674(3)
_cell_measurement_reflns_used 3448
_cell_measurement_temperature 100(2)
_cell_measurement_theta_max 25.0
_cell_measurement_theta_min 3.41
_cell_volume 1090.3(4)
_computing_cell_refinement 'Kuma KM4CCD software'
_computing_data_collection 'Kuma KM4CCD software (Kuma Diffraction, 1999)'
_computing_data_reduction 'Kuma KM4CCD software'
_computing_publication_material 'SHELXL-97 (Sheldrick, 1997)'
_computing_structure_refinement 'SHELXL-97 (Sheldrick, 1997)'
_computing_structure_solution 'SHELXS-86 (Sheldrick, 1990)'
_diffrn_ambient_temperature 100(2)
_diffrn_measured_fraction_theta_full 0.995
_diffrn_measured_fraction_theta_max 0.995
_diffrn_measurement_device_type 'Kuma KM4CCD \k-geometry diffractometer'
_diffrn_measurement_method '\w scans'
_diffrn_radiation_monochromator graphite
_diffrn_radiation_source 'fine-focus sealed tube'
_diffrn_radiation_type MoK\a
_diffrn_radiation_wavelength 0.71073
_diffrn_reflns_av_R_equivalents 0.0445
_diffrn_reflns_av_sigmaI/netI 0.0741
_diffrn_reflns_limit_h_max 8
_diffrn_reflns_limit_h_min -8
_diffrn_reflns_limit_k_max 10
_diffrn_reflns_limit_k_min -5
_diffrn_reflns_limit_l_max 19
_diffrn_reflns_limit_l_min -19
_diffrn_reflns_number 8430
_diffrn_reflns_theta_full 25.05
_diffrn_reflns_theta_max 25.05
_diffrn_reflns_theta_min 3.41
_diffrn_standards_decay_% 0
_diffrn_standards_interval_count 'every 50 dc frames'
_diffrn_standards_number '3 reference frames'
_exptl_absorpt_coefficient_mu 0.222
_exptl_absorpt_correction_type none
_exptl_crystal_colour colourless
_exptl_crystal_density_diffrn 1.416
_exptl_crystal_density_method 'not measured'
_exptl_crystal_description prismatic
_exptl_crystal_F_000 488
_exptl_crystal_size_max 0.20
_exptl_crystal_size_mid 0.20
_exptl_crystal_size_min 0.10
_refine_diff_density_max 0.438
_refine_diff_density_min -0.327
_refine_diff_density_rms 0.055
_refine_ls_extinction_method none
_refine_ls_goodness_of_fit_ref 1.071
_refine_ls_hydrogen_treatment mixed
_refine_ls_matrix_type full
_refine_ls_number_parameters 385
_refine_ls_number_reflns 3850
_refine_ls_number_restraints 0
_refine_ls_restrained_S_all 1.071
_refine_ls_R_factor_all 0.0887
_refine_ls_R_factor_gt 0.0534
_refine_ls_shift/su_max 0.000
_refine_ls_shift/su_mean 0.000
_refine_ls_structure_factor_coef Fsqd
_refine_ls_weighting_details 'calc w=1/[\s^2^(Fo^2^)+(0.0426P)^2^+0.0000P] where P=(Fo^2^+2Fc^2^)/3'
_refine_ls_weighting_scheme calc
_refine_ls_wR_factor_gt 0.0949
_refine_ls_wR_factor_ref 0.1081
_reflns_number_gt 2815
_reflns_number_total 3850
_reflns_threshold_expression >2sigma(I)
_cod_data_source_file b211312k.txt
_cod_data_source_block tmpmw
_cod_original_cell_volume 1090.3(3)
_cod_database_code 7204572

loop_
_symmetry_equiv_pos_as_xyz
'x, y, z'
'-x, -y, -z'

loop_
_atom_site_label
_atom_site_type_symbol
_atom_site_fract_x
_atom_site_fract_y
_atom_site_fract_z
_atom_site_U_iso_or_equiv
_atom_site_adp_type
_atom_site_occupancy
_atom_site_symmetry_multiplicity
_atom_site_calc_flag
_atom_site_refinement_flags
_atom_site_disorder_assembly
_atom_site_disorder_group
Cl1 Cl 1.36360(10) 0.17549(8) -0.84724(4) 0.0257(2) Uani 1 1 d . . .
C2 C 1.1247(4) 0.8036(3) -0.44138(15) 0.0146(6) Uani 1 1 d . . .
N1 N 1.1758(3) 0.6681(2) -0.41195(13) 0.0168(5) Uani 1 1 d . . .
N3 N 1.0876(3) 0.9197(2) -0.39380(13) 0.0145(5) Uani 1 1 d . . .
N2 N 1.1166(4) 0.8185(3) -0.52037(15) 0.0198(6) Uani 1 1 d . . .
C4 C 1.1026(3) 0.8967(3) -0.31436(16) 0.0135(6) Uani 1 1 d . . .
N4 N 1.0740(3) 1.0153(3) -0.26897(16) 0.0179(6) Uani 1 1 d . . .
C5 C 1.1462(3) 0.7541(3) -0.27870(15) 0.0130(6) Uani 1 1 d . . .
C6 C 1.1829(4) 0.6451(3) -0.33103(16) 0.0149(6) Uani 1 1 d . . .
C7 C 1.1526(4) 0.7304(3) -0.18844(16) 0.0147(6) Uani 1 1 d . . .
C8 C 1.1588(4) 0.5695(3) -0.16074(15) 0.0130(6) Uani 1 1 d . . .
C9 C 0.9994(4) 0.5102(3) -0.11926(15) 0.0153(6) Uani 1 1 d . . .
C10 C 1.0017(4) 0.3606(3) -0.09717(15) 0.0152(6) Uani 1 1 d . . .
C11 C 1.1628(4) 0.2700(3) -0.11839(15) 0.0130(6) Uani 1 1 d . . .
C12 C 1.3249(4) 0.3308(3) -0.15781(15) 0.0147(6) Uani 1 1 d . . .
C13 C 1.3233(4) 0.4806(3) -0.17859(16) 0.0149(6) Uani 1 1 d . . .
C14 C 0.6897(4) 0.3848(4) -0.02510(19) 0.0215(7) Uani 1 1 d . . .
C15 C 1.2278(5) 0.0687(4) -0.02999(19) 0.0237(7) Uani 1 1 d . . .
C16 C 1.6396(4) 0.2849(4) -0.2247(2) 0.0245(7) Uani 1 1 d . . .
C21 C 1.3168(4) 0.2973(3) -0.61741(16) 0.0165(6) Uani 1 1 d . . .
C22 C 1.3065(4) 0.2986(3) -0.69989(17) 0.0174(6) Uani 1 1 d . . .
C23 C 1.3716(4) 0.1742(3) -0.74286(16) 0.0175(6) Uani 1 1 d . . .
C24 C 1.4471(4) 0.0499(3) -0.70618(18) 0.0201(7) Uani 1 1 d . . .
C25 C 1.4525(4) 0.0484(3) -0.62327(18) 0.0218(7) Uani 1 1 d . . .
C26 C 1.3883(4) 0.1714(3) -0.5791(18) 0.0198(7) Uani 1 1 d . . .
C27 C 1.2556(4) 0.4340(3) -0.56997(18) 0.0211(7) Uani 1 1 d . . .
O1 O 0.8515(2) 0.29265(19) -0.05544(11) 0.0198(5) Uani 1 1 d . . .
O2 O 1.1590(3) 0.11927(18) -0.10385(10) 0.0170(4) Uani 1 1 d . . .
O3 O 1.4782(2) 0.23362(19) -0.17275(11) 0.0190(4) Uani 1 1 d . . .
O5 O 1.2608(3) 0.4248(2) -0.49477(12) 0.0291(5) Uani 1 1 d . . .
O4 O 1.2063(3) 0.5480(2) -0.60872(12) 0.0285(5) Uani 1 1 d . . .
H1 H 1.208(5) 0.586(4) -0.446(2) 0.061(12) Uiso 1 1 d . . .
H21 H 1.066(4) 0.898(4) -0.5421(19) 0.039(10) Uiso 1 1 d . . .
H22 H 1.138(4) 0.744(4) -0.5484(18) 0.033(10) Uiso 1 1 d . . .
H6 H 1.216(4) 0.549(3) -0.3147(16) 0.024(8) Uiso 1 1 d . . .
H41 H 1.095(4) 1.008(3) -0.2184(17) 0.015(7) Uiso 1 1 d . . .
H42 H 1.073(4) 1.093(3) -0.2934(18) 0.024(9) Uiso 1 1 d . . .
H71 H 1.261(4) 0.776(3) -0.1747(15) 0.020(8) Uiso 1 1 d . . .
H72 H 1.046(4) 0.778(3) -0.1583(14) 0.007(6) Uiso 1 1 d . . .
H9 H 0.890(4) 0.568(3) -0.1060(15) 0.016(7) Uiso 1 1 d . . .
H13 H 1.429(4) 0.525(3) -0.2056(14) 0.008(6) Uiso 1 1 d . . .
H141 H 0.724(4) 0.463(3) 0.0090(16) 0.017(7) Uiso 1 1 d . . .
H142 H 0.628(4) 0.431(3) -0.0714(16) 0.014(7) Uiso 1 1 d . . .
H143 H 0.600(4) 0.318(3) 0.0045(18) 0.034(9) Uiso 1 1 d . . .
H151 H 1.367(5) 0.094(3) -0.0335(18) 0.036(9) Uiso 1 1 d . . .
H152 H 1.155(4) 0.115(3) 0.0159(18) 0.026(8) Uiso 1 1 d . . .
H153 H 1.213(4) -0.038(3) -0.0264(16) 0.027(8) Uiso 1 1 d . . .
H161 H 1.692(4) 0.363(4) -0.1994(19) 0.040(10) Uiso 1 1 d . . .
H162 H 1.603(4) 0.323(3) -0.2789(18) 0.031(8) Uiso 1 1 d . . .
H163 H 1.736(4) 0.196(3) -0.2308(18) 0.039(9) Uiso 1 1 d . . .
H23 H 1.260(4) 0.381(3) -0.7259(17) 0.026(8) Uiso 1 1 d . . .
H24 H 1.491(4) -0.033(3) -0.7384(18) 0.031(8) Uiso 1 1 d . . .
H25 H 1.501(4) -0.045(3) -0.5974(17) 0.028(8) Uiso 1 1 d . . .
H26 H 1.395(4) 0.172(3) -0.5235(18) 0.028(8) Uiso 1 1 d . . .
O6 O 1.0994(3) 0.3029(2) -0.33902(13) 0.0401(6) Uani 1 1 d . . .
H1W H 0.9996 0.3548 -0.3446 0.048 Uiso 1 1 d R . .
H2W H 1.1786 0.3200 -0.3811 0.048 Uiso 1 1 d R . .
O7 O 1.4307(16) 0.3129(12) -0.3917(7) 0.044(3) Uiso 0.20 1 d P . .

loop_
_atom_site_aniso_label
_atom_site_aniso_U_11
_atom_site_aniso_U_22
_atom_site_aniso_U_33
_atom_site_aniso_U_23
_atom_site_aniso_U_13
_atom_site_aniso_U_12
Cl1 0.0245(4) 0.0319(4) 0.0213(4) -0.0066(3) -0.0059(3) 0.0021(3)
C2 0.0156(14) 0.0154(14) 0.0130(14) 0.0002(11) -0.0026(11) -0.0024(12)
N1 0.0263(14) 0.0098(12) 0.0143(12) -0.0010(10) -0.0043(10) 0.0012(10)
N3 0.0179(13) 0.0109(12) 0.0151(12) -0.0014(9) -0.0040(10) -0.0001(10)
N2 0.0339(16) 0.0098(13) 0.0156(13) -0.0026(11) -0.0057(11) 0.0041(11)
C4 0.0087(13) 0.0138(14) 0.0180(15) -0.0024(12) -0.0010(11) -0.0018(11)
N4 0.0275(15) 0.0116(13) 0.0149(14) -0.0005(11) -0.0064(11) 0.0017(11)
C5 0.0108(14) 0.0118(14) 0.0159(14) -0.0002(11) -0.0004(11) -0.0010(11)
C6 0.0157(15) 0.0125(14) 0.0165(15) 0.0015(12) -0.0033(12) -0.0012(12)
C7 0.0170(15) 0.0122(14) 0.0148(15) -0.0013(11) -0.0020(12) -0.0003(12)
C8 0.0172(14) 0.0129(14) 0.0098(13) -0.0011(11) -0.0051(11) -0.0004(11)
C9 0.0157(15) 0.0150(15) 0.0144(14) -0.0022(11) -0.0021(12) 0.0048(12)
C10 0.0161(14) 0.0171(14) 0.0132(14) 0.0017(11) -0.0036(11) -0.0043(12)
C11 0.0198(15) 0.0098(13) 0.0101(13) 0.0003(11) -0.0046(11) -0.0017(11)
C12 0.0170(15) 0.0156(14) 0.0110(14) -0.0032(11) -0.0017(11) 0.0033(12)
C13 0.0162(15) 0.0165(15) 0.0123(14) 0.0004(12) -0.0004(12) -0.0064(12)
C14 0.0133(15) 0.0273(18) 0.0225(17) 0.0003(15) 0.0003(13) -0.0006(14)
C15 0.0319(19) 0.0203(17) 0.0192(16) 0.0039(14) -0.0080(14) 0.0013(15)
C16 0.0166(16) 0.0206(17) 0.0336(19) -0.0052(15) 0.0051(14) 0.0007(14)
C21 0.0165(15) 0.0123(14) 0.0198(15) -0.0052(12) 0.0032(12) -0.0038(12)
C22 0.0115(14) 0.0152(15) 0.0242(16) 0.0015(13) 0.0004(12) -0.0010(12)
C23 0.0133(14) 0.0234(16) 0.0160(15) -0.0038(12) -0.0004(11) -0.0045(12)
C24 0.0181(15) 0.0149(15) 0.0275(17) -0.0067(13) -0.0015(13) -0.0025(13)
C25 0.0232(16) 0.0156(15) 0.0261(17) -0.0017(13) -0.0028(13) -0.0005(13)
C26 0.0230(16) 0.0171(15) 0.0191(16) -0.0024(13) -0.0015(13) -0.0016(13)
C27 0.0198(16) 0.0163(15) 0.0248(17) -0.0021(13) 0.0053(13) -0.0028(13)
O1 0.0149(10) 0.0171(10) 0.0251(11) 0.0036(9) 0.0021(8) -0.0001(8)
O2 0.0231(11) 0.0120(10) 0.0168(10) 0.0011(8) -0.0060(8) -0.0012(8)
O3 0.0158(10) 0.0141(10) 0.0247(11) -0.0019(8) 0.0024(8) 0.0029(8)
O5 0.0463(14) 0.0180(11) 0.0209(12) -0.0068(9) 0.0028(10) -0.0018(10)
O4 0.0374(13) 0.0132(10) 0.0321(12) -0.0024(9) 0.0021(10) 0.0013(9)
O6 0.0605(16) 0.0158(11) 0.0487(15) 0.0011(10) -0.0228(12) -0.0040(11)

loop_
_atom_type_symbol
_atom_type_description
_atom_type_scat_dispersion_real
_atom_type_scat_dispersion_imag
_atom_type_scat_source
C C 0.0033 0.0016 'International Tables Vol C Tables 4.2.6.8 and 6.1.1.4'
H H 0.0000 0.0000 'International Tables Vol C Tables 4.2.6.8 and 6.1.1.4'
N N 0.0061 0.0033 'International Tables Vol C Tables 4.2.6.8 and 6.1.1.4'
O O 0.0106 0.0060 'International Tables Vol C Tables 4.2.6.8 and 6.1.1.4'
Cl Cl 0.1484 0.1585 'International Tables Vol C Tables 4.2.6.8 and 6.1.1.4'

loop_
_geom_angle_atom_site_label_1
_geom_angle_atom_site_label_2
_geom_angle_atom_site_label_3
_geom_angle
_geom_angle_site_symmetry_1
_geom_angle_site_symmetry_3
_geom_angle_publ_flag
N2 C2 N3 120.8(2) . . ?
N2 C2 N1 117.1(2) . . ?
N3 C2 N1 122.1(2) . . ?
C2 N1 C6 119.9(2) . . ?
C2 N1 H1 122(2) . . ?
C6 N1 H1 118(2) . . ?
C2 N3 C4 117.4(2) . . ?
C2 N2 H21 122(2) . . ?
C2 N2 H22 119(2) . . ?
H21 N2 H22 118(3) . . ?
N4 C4 N3 116.4(2) . . ?
N4 C4 C5 120.6(2) . . ?
N3 C4 C5 123.0(2) . . ?
C4 N4 H41 120.0(17) . . ?
C4 N4 H42 116(2) . . ?
H41 N4 H42 120(3) . . ?
C6 C5 C4 115.2(2) . . ?
C6 C5 C7 122.9(2) . . ?
C4 C5 C7 121.9(2) . . ?
C5 C6 N1 122.2(2) . . ?
C5 C6 H4 122.3(17) . . ?
N1 C6 H4 115.5(17) . . ?
C5 C7 C8 113.0(2) . . ?
C5 C7 H71 109.5(15) . . ?
C8 C7 H71 110.1(15) . . ?
C5 C7 H72 110.2(15) . . ?
C8 C7 H72 107.4(15) . . ?
H71 C7 H72 106(2) . . ?
C9 C8 C13 120.0(2) . . ?
C9 C8 C7 120.0(2) . . ?
C13 C8 C7 120.0(2) . . ?
C8 C9 C10 120.3(2) . . ?
C8 C9 H9 120.9(16) . . ?
C10 C9 H9 118.9(16) . . ?
O1 C10 C11 115.7(2) . . ?
O1 C10 C9 124.3(2) . . ?
C11 C10 C9 120.0(2) . . ?
O2 C11 C10 119.8(2) . . ?
O2 C11 C12 120.5(2) . . ?
C10 C11 C12 119.6(2) . . ?
O3 C12 C13 124.6(2) . . ?
O3 C12 C11 115.2(2) . . ?
C13 C12 C11 120.3(2) . . ?
C8 C13 C12 119.8(3) . . ?
C8 C13 H13 117.8(15) . . ?
C12 C13 H13 122.5(15) . . ?
O1 C14 H141 110.6(15) . . ?
O1 C14 H142 110.7(14) . . ?
H141 C14 H142 110(2) . . ?
O1 C14 H143 105.6(16) . . ?
H141 C14 H143 114(2) . . ?
H142 C14 H143 106(2) . . ?
O2 C15 H151 109.6(16) . . ?
O2 C15 H152 110.6(17) . . ?
H151 C15 H152 109(2) . . ?
O2 C15 H153 104.3(17) . . ?
H151 C15 H153 113(2) . . ?
H152 C15 H153 110(2) . . ?
O3 C16 H161 110.8(18) . . ?
O3 C16 H162 109.3(17) . . ?
H161 C16 H162 110(2) . . ?
O3 C16 H163 105.7(17) . . ?
H161 C16 H163 109(2) . . ?
H162 C16 H163 112(2) . . ?
C22 C21 C26 119.8(3) . . ?
C22 C21 C27 120.0(2) . . ?
C26 C21 C27 120.2(2) . . ?
C23 C22 C21 118.9(3) . . ?
C23 C22 H22 120.4(17) . . ?
C21 C22 H22 120.6(17) . . ?
C24 C23 C22 121.9(3) . . ?
C24 C23 Cl1 118.6(2) . . ?
C22 C23 Cl1 119.4(2) . . ?
C23 C24 C25 118.6(3) . . ?
C23 C24 H24 118.9(17) . . ?
C25 C24 H24 122.4(17) . . ?
C26 C25 C24 120.4(3) . . ?
C26 C25 H25 122.3(16) . . ?
C24 C25 H25 117.3(16) . . ?
C25 C26 C21 120.2(3) . . ?
C25 C26 H26 121.0(17) . . ?
C21 C26 H26 118.8(17) . . ?
O4 C27 O5 125.0(3) . . ?
O4 C27 C21 117.6(3) . . ?
O5 C27 C21 117.3(2) . . ?
C10 O1 C14 117.1(2) . . ?
C11 O2 C15 113.1(2) . . ?
C12 O3 C16 117.3(2) . . ?
H1W O6 H2W 107.1 . . ?

loop_
_geom_bond_atom_site_label_1
_geom_bond_atom_site_label_2
_geom_bond_distance
_geom_bond_site_symmetry_2
_geom_bond_publ_flag
Cl1 C23 1.750(3) . ?
C2 N2 1.327(3) . ?
C2 N3 1.344(3) . ?
C2 N1 1.354(3) . ?
N1 C6 1.363(3) . ?
N1 H1 0.96(4) . ?
N3 C4 1.350(3) . ?
N2 H21 0.87(3) . ?
N2 H22 0.84(3) . ?
C4 N4 1.340(3) . ?
C4 C5 1.437(3) . ?
N4 H41 0.88(3) . ?
N4 H42 0.80(3) . ?
C5 C6 1.343(4) . ?
C5 C7 1.516(4) . ?
C6 H6 0.93(3) . ?
C7 C8 1.517(3) . ?
C7 H71 0.98(3) . ?
C7 H72 0.94(2) . ?
C8 C9 1.387(4) . ?
C8 C13 1.393(4) . ?
C9 C10 1.396(4) . ?
C9 H9 0.93(3) . ?
C10 O1 1.373(3) . ?
C10 C11 1.389(4) . ?
C11 O2 1.389(3) . ?
C11 C12 1.396(4) . ?
C12 O3 1.368(3) . ?
C12 C13 1.395(4) . ?
C13 H13 0.94(3) . ?
C14 O1 1.432(3) . ?
C14 H141 1.00(3) . ?
C14 H142 1.01(3) . ?
C14 H143 0.98(3) . ?
C15 O2 1.441(3) . ?
C15 H151 1.04(3) . ?
C15 H152 0.96(3) . ?
C15 H153 0.99(3) . ?
C16 O3 1.439(3) . ?
C16 H161 0.98(3) . ?
C16 H162 1.02(3) . ?
C16 H163 1.02(3) . ?
C21 C22 1.388(4) . ?
C21 C26 1.390(4) . ?
C21 C27 1.514(4) . ?
C22 C23 1.388(4) . ?
C22 H22 0.92(3) . ?
C23 C24 1.378(4) . ?
C24 C25 1.388(4) . ?
C24 H24 0.96(3) . ?
C25 C26 1.386(4) . ?
C25 H25 1.00(3) . ?
C26 H26 0.94(3) . ?
C27 O4 1.255(3) . ?
C27 O5 1.258(3) . ?
O6 H1W 0.8499 . ?
O6 H2W 0.8500 . ?

loop_
_geom_torsion_atom_site_label_1
_geom_torsion_atom_site_label_2
_geom_torsion_atom_site_label_3
_geom_torsion_atom_site_label_4
_geom_torsion
_geom_torsion_site_symmetry_1
_geom_torsion_site_symmetry_2
_geom_torsion_site_symmetry_3
_geom_torsion_site_symmetry_4
_geom_torsion_publ_flag
N2 C2 N1 C6 -178.6(3) . . . . ?
N3 C2 N1 C6 2.9(4) . . . . ?
N2 C2 N3 C4 -178.6(2) . . . . ?
N1 C2 N3 C4 -0.2(4) . . . . ?
C2 N3 C4 N4 176.8(2) . . . . ?
C2 N3 C4 C5 -3.3(4) . . . . ?
N4 C4 C5 C6 -176.2(3) . . . . ?
N3 C4 C5 C6 3.9(4) . . . . ?
N4 C4 C5 C7 3.0(4) . . . . ?
N3 C4 C5 C7 -176.9(2) . . . . ?
C4 C5 C6 N1 -1.1(4) . . . . ?
C7 C5 C6 N1 179.7(2) . . . . ?
C2 N1 C6 C5 -2.2(4) . . . . ?
C6 C5 C7 C8 -13.5(4) . . . . ?
C4 C5 C7 C8 167.4(2) . . . . ?
C5 C7 C8 C9 -103.4(3) . . . . ?
C5 C7 C8 C13 75.1(3) . . . . ?
C13 C8 C9 C10 -1.7(4) . . . . ?
C7 C8 C9 C10 176.8(2) . . . . ?
C8 C9 C10 O1 179.3(2) . . . . ?
C8 C9 C10 C11 -1.5(4) . . . . ?
O1 C10 C11 O2 5.9(4) . . . . ?
C9 C10 C11 O2 -173.3(2) . . . . ?
O1 C10 C11 C12 -177.2(2) . . . . ?
C9 C10 C11 C12 3.6(4) . . . . ?
O2 C11 C12 O3 -6.0(4) . . . . ?
C10 C11 C12 O3 177.1(2) . . . . ?
O2 C11 C12 C13 174.4(2) . . . . ?
C10 C11 C12 C13 -2.4(4) . . . . ?
C9 C8 C13 C12 2.8(4) . . . . ?
C7 C8 C13 C12 -175.7(2) . . . . ?
O3 C12 C13 C8 179.7(2) . . . . ?
C11 C12 C13 C8 -0.7(4) . . . . ?
C26 C21 C22 C23 -1.2(4) . . . . ?
C27 C21 C22 C23 177.0(2) . . . . ?
C21 C22 C23 C24 -0.4(4) . . . . ?
C21 C22 C23 Cl1 -178.8(2) . . . . ?
C22 C23 C24 C25 2.0(4) . . . . ?
Cl1 C23 C24 C25 -179.6(2) . . . . ?
C23 C24 C25 C26 -2.0(4) . . . . ?
C24 C25 C26 C21 0.4(5) . . . . ?
C22 C21 C26 C25 1.2(4) . . . . ?
C27 C21 C26 C25 -177.0(3) . . . . ?
C22 C21 C27 O4 -3.8(4) . . . . ?
C26 C21 C27 O4 174.4(3) . . . . ?
C22 C21 C27 O5 177.2(3) . . . . ?
C26 C21 C27 O5 -4.6(4) . . . . ?
C11 C10 O1 C14 173.5(2) . . . . ?
C9 C10 O1 C14 -7.3(4) . . . . ?
C10 C11 O2 C15 -97.9(3) . . . . ?
C12 C11 O2 C15 85.2(3) . . . . ?
C13 C12 O3 C16 -10.5(4) . . . . ?
C11 C12 O3 C16 170.0(2) . . . . ?
